data_7100201
loop_
_publ_author_name
'Chang Seop Hong'
'Sang Jun Oh'
'Jung Hee Yoon'
'Young Sin You'

_publ_section_title
;
Chiral azide-bridged two-dimensional Cu(II) compounds
showing a field-induced spin-flop transition
;
_journal_name_full 'Chemical Communications'
_journal_paper_doi 10.1039/b507051a
_journal_year 2005
_chemical_formula_sum 'C12 H28 Cu2 N16'
_chemical_formula_weight 523.58
_space_group_IT_number 4
_symmetry_cell_setting monoclinic
_symmetry_space_group_name_Hall 'P 2yb'
_symmetry_space_group_name_H-M 'P 1 21 1'
_cell_angle_alpha 90.00
_cell_angle_beta 93.2810(10)
_cell_angle_gamma 90.00
_cell_formula_units_Z 2
_cell_length_a 12.0004(4)
_cell_length_b 6.8589(2)
_cell_length_c 13.2287(4)
_cell_measurement_temperature 100
_cell_volume 1087.06(6)
_diffrn_ambient_temperature 100
_exptl_crystal_density_diffrn 1.600
_cod_depositor_comments
;
The following automatic conversions were performed:
'_symmetry_cell_setting' value 'Monoclinic' changed to 'monoclinic'
according to '/home/saulius/struct/CIF-dictionaries/cif_core.dic'
dictionary named 'cif_core.dic' version 2.4.1 from 2010-06-29.

Automatic conversion script
Id: cif_fix_enum 1527 2010-12-29 10:47:43Z saulius 
;
_cod_original_sg_symbol_H-M 'P 21'
_cod_database_code 7100201

loop_
_symmetry_equiv_pos_as_xyz
'x, y, z'
'-x, y+1/2, -z'

loop_
_atom_site_label
_atom_site_type_symbol
_atom_site_fract_x
_atom_site_fract_y
_atom_site_fract_z
_atom_site_U_iso_or_equiv
_atom_site_adp_type
_atom_site_occupancy
_atom_site_symmetry_multiplicity
_atom_site_calc_flag
_atom_site_refinement_flags
_atom_site_disorder_assembly
_atom_site_disorder_group
Cu1 Cu 0.47076(2) -0.23521(3) 0.155174(18) 0.00947(8) Uani 1 1 d . . .
N1 N 0.37109(18) -0.4708(4) 0.14269(17) 0.0112(5) Uani 1 1 d . . .
H11 H 0.368(3) -0.533(6) 0.199(2) 0.032(10) Uiso 1 1 d . . .
H12 H 0.398(2) -0.528(5) 0.099(2) 0.019(8) Uiso 1 1 d . . .
N2 N 0.32669(18) -0.0848(4) 0.14549(15) 0.0112(5) Uani 1 1 d . . .
H21 H 0.334(2) 0.028(5) 0.191(2) 0.023(8) Uiso 1 1 d . . .
H22 H 0.308(2) -0.036(5) 0.085(2) 0.023(8) Uiso 1 1 d . . .
C1 C 0.25667(17) -0.4086(3) 0.11083(15) 0.0118(4) Uani 1 1 d . . .
H1 H 0.2551 -0.3775 0.0384 0.014 Uiso 1 1 calc R . .
C2 C 0.23499(16) -0.2211(3) 0.16791(15) 0.0111(4) Uani 1 1 d . . .
H2 H 0.2404 -0.2497 0.2406 0.013 Uiso 1 1 calc R . .
C3 C 0.1186(2) -0.1390(5) 0.14051(18) 0.0156(6) Uani 1 1 d . . .
H3A H 0.1145 -0.0959 0.0706 0.019 Uiso 1 1 calc R . .
H3B H 0.1051 -0.0272 0.1830 0.019 Uiso 1 1 calc R . .
C4 C 0.02879(18) -0.2945(4) 0.15515(18) 0.0196(5) Uani 1 1 d . . .
H4A H 0.0268 -0.3257 0.2265 0.024 Uiso 1 1 calc R . .
H4B H -0.0437 -0.2431 0.1325 0.024 Uiso 1 1 calc R . .
C5 C 0.05229(19) -0.4787(4) 0.09611(18) 0.0201(5) Uani 1 1 d . . .
H5A H 0.0478 -0.4496 0.0242 0.024 Uiso 1 1 calc R . .
H5B H -0.0040 -0.5758 0.1086 0.024 Uiso 1 1 calc R . .
C6 C 0.1676(2) -0.5611(5) 0.12632(19) 0.0164(6) Uani 1 1 d . . .
H6A H 0.1704 -0.6005 0.1968 0.020 Uiso 1 1 calc R . .
H6B H 0.1815 -0.6752 0.0856 0.020 Uiso 1 1 calc R . .
N3 N 0.60751(17) -0.3931(4) 0.18838(15) 0.0133(6) Uani 1 1 d . . .
N4 N 0.67716(16) -0.4054(4) 0.12696(14) 0.0133(5) Uani 1 1 d . . .
N5 N 0.74581(18) -0.4220(6) 0.06984(15) 0.0269(6) Uani 1 1 d . . .
N6 N 0.56343(18) 0.0105(4) 0.15587(15) 0.0128(6) Uani 1 1 d . . .
N7 N 0.53941(16) 0.1302(4) 0.09205(16) 0.0100(5) Uani 1 1 d . . .
N8 N 0.51693(17) 0.2477(5) 0.03149(13) 0.0153(5) Uani 1 1 d . . .
Cu2 Cu 0.53127(2) 0.06367(3) 0.347747(18) 0.00948(8) Uani 1 1 d . . .
N9 N 0.67429(18) -0.0911(4) 0.36801(16) 0.0106(5) Uani 1 1 d . . .
H91 H 0.6819(18) -0.153(4) 0.3083(17) 0.002(6) Uiso 1 1 d . . .
H92 H 0.672(2) -0.166(5) 0.410(2) 0.013(8) Uiso 1 1 d . . .
N10 N 0.63382(18) 0.2966(4) 0.34713(17) 0.0119(5) Uani 1 1 d . . .
H101 H 0.617(2) 0.379(4) 0.3010(19) 0.007(7) Uiso 1 1 d . . .
H102 H 0.630(2) 0.359(5) 0.400(2) 0.016(7) Uiso 1 1 d . . .
C7 C 0.76809(17) 0.0439(3) 0.39361(15) 0.0119(4) Uani 1 1 d . . .
H7 H 0.7653 0.0791 0.4652 0.014 Uiso 1 1 calc R . .
C8 C 0.74908(17) 0.2281(3) 0.33120(16) 0.0117(4) Uani 1 1 d . . .
H8 H 0.7527 0.1930 0.2596 0.014 Uiso 1 1 calc R . .
C9 C 0.8395(2) 0.3794(5) 0.35637(19) 0.0173(6) Uani 1 1 d . . .
H9A H 0.8341 0.4239 0.4255 0.021 Uiso 1 1 calc R . .
H9B H 0.8287 0.4909 0.3118 0.021 Uiso 1 1 calc R . .
C10 C 0.95566(19) 0.2911(4) 0.34382(18) 0.0224(5) Uani 1 1 d . . .
H10A H 0.9641 0.2624 0.2729 0.027 Uiso 1 1 calc R . .
H10B H 1.0123 0.3857 0.3652 0.027 Uiso 1 1 calc R . .
C11 C 0.97344(19) 0.1054(4) 0.4055(2) 0.0240(5) Uani 1 1 d . . .
H11A H 0.9733 0.1363 0.4770 0.029 Uiso 1 1 calc R . .
H11B H 1.0456 0.0500 0.3926 0.029 Uiso 1 1 calc R . .
C12 C 0.8817(2) -0.0443(5) 0.3784(2) 0.0177(6) Uani 1 1 d . . .
H12A H 0.8859 -0.0843 0.3084 0.021 Uiso 1 1 calc R . .
H12B H 0.8924 -0.1588 0.4209 0.021 Uiso 1 1 calc R . .
N11 N 0.43884(17) -0.1837(4) 0.34537(14) 0.0111(5) Uani 1 1 d . . .
N12 N 0.46352(17) -0.3034(4) 0.40813(16) 0.0103(5) Uani 1 1 d . . .
N13 N 0.48608(18) -0.4224(5) 0.46858(13) 0.0157(5) Uani 1 1 d . . .
N14 N 0.39430(17) 0.2223(4) 0.31193(15) 0.0123(5) Uani 1 1 d . . .
N15 N 0.32294(17) 0.2164(4) 0.37208(15) 0.0160(6) Uani 1 1 d . . .
N16 N 0.25292(19) 0.2120(5) 0.42815(17) 0.0287(7) Uani 1 1 d . . .

loop_
_atom_site_aniso_label
_atom_site_aniso_U_11
_atom_site_aniso_U_22
_atom_site_aniso_U_33
_atom_site_aniso_U_23
_atom_site_aniso_U_13
_atom_site_aniso_U_12
Cu1 0.00846(15) 0.00840(19) 0.01142(14) 0.00081(12) -0.00057(10) 0.00035(14)
N1 0.0120(11) 0.0095(14) 0.0125(9) 0.0015(9) 0.0021(7) 0.0030(10)
N2 0.0118(11) 0.0112(14) 0.0104(9) 0.0001(8) -0.0016(7) -0.0014(10)
C1 0.0113(10) 0.0127(11) 0.0113(9) -0.0003(8) -0.0016(7) -0.0019(9)
C2 0.0085(9) 0.0138(11) 0.0108(9) 0.0012(8) -0.0007(7) -0.0006(8)
C3 0.0120(12) 0.0160(15) 0.0189(10) 0.0014(10) 0.0008(8) 0.0031(11)
C4 0.0100(11) 0.0245(14) 0.0242(11) 0.0024(10) -0.0007(8) 0.0003(10)
C5 0.0128(11) 0.0251(14) 0.0218(11) 0.0010(10) -0.0030(8) -0.0075(10)
C6 0.0151(13) 0.0150(15) 0.0191(11) -0.0024(10) 0.0000(8) -0.0050(11)
N3 0.0109(10) 0.0155(17) 0.0135(10) 0.0042(10) 0.0019(7) 0.0042(11)
N4 0.0124(10) 0.0132(14) 0.0138(9) -0.0033(9) -0.0047(7) -0.0004(11)
N5 0.0131(10) 0.0478(18) 0.0200(10) -0.0101(12) 0.0034(7) -0.0010(13)
N6 0.0126(11) 0.0120(16) 0.0136(10) 0.0022(9) -0.0022(7) 0.0008(10)
N7 0.0089(10) 0.0114(14) 0.0098(8) -0.0036(9) 0.0021(7) 0.0003(10)
N8 0.0210(11) 0.0139(15) 0.0112(9) -0.0005(12) 0.0020(7) -0.0004(13)
Cu2 0.00832(15) 0.00843(19) 0.01157(14) 0.00106(12) -0.00045(10) 0.00055(15)
N9 0.0102(11) 0.0094(13) 0.0120(9) 0.0029(9) -0.0019(7) 0.0008(10)
N10 0.0120(10) 0.0114(14) 0.0122(9) -0.0004(9) 0.0000(7) -0.0001(10)
C7 0.0104(10) 0.0118(11) 0.0132(9) 0.0003(9) -0.0018(7) -0.0021(8)
C8 0.0099(10) 0.0138(11) 0.0115(9) 0.0006(8) 0.0006(7) -0.0004(8)
C9 0.0145(13) 0.0140(15) 0.0234(11) 0.0043(10) 0.0002(9) -0.0037(11)
C10 0.0106(11) 0.0248(14) 0.0317(12) 0.0068(11) 0.0002(9) -0.0042(10)
C11 0.0126(11) 0.0238(14) 0.0349(13) 0.0065(12) -0.0042(9) -0.0022(10)
C12 0.0100(12) 0.0162(15) 0.0267(12) 0.0045(11) -0.0005(9) 0.0008(11)
N11 0.0124(10) 0.0108(15) 0.0099(9) -0.0004(9) -0.0025(7) -0.0027(10)
N12 0.0101(10) 0.0103(14) 0.0106(9) -0.0040(9) 0.0014(7) -0.0031(10)
N13 0.0245(11) 0.0116(14) 0.0110(10) 0.0012(11) 0.0007(7) 0.0025(14)
N14 0.0117(11) 0.0127(16) 0.0124(9) -0.0003(9) 0.0005(7) 0.0011(11)
N15 0.0118(10) 0.0207(16) 0.0151(10) -0.0046(10) -0.0029(7) -0.0012(11)
N16 0.0130(11) 0.050(2) 0.0234(11) -0.0118(12) 0.0058(8) -0.0055(12)

loop_
_geom_bond_atom_site_label_1
_geom_bond_atom_site_label_2
_geom_bond_distance
_geom_bond_site_symmetry_2
_geom_bond_publ_flag
Cu1 N3 1.994(2) . ?
Cu1 N2 2.011(2) . ?
Cu1 N1 2.011(3) . ?
Cu1 N6 2.019(3) . ?
N1 C1 1.476(3) . ?
N2 C2 1.487(3) . ?
C1 C6 1.518(4) . ?
C1 C2 1.521(3) . ?
C2 C3 1.530(3) . ?
C3 C4 1.536(4) . ?
C4 C5 1.520(4) . ?
C5 C6 1.526(3) . ?
N3 N4 1.201(3) . ?
N4 N5 1.155(3) . ?
N6 N7 1.201(3) . ?
N7 N8 1.157(3) . ?
Cu2 N14 2.005(2) . ?
Cu2 N10 2.017(3) . ?
Cu2 N9 2.023(2) . ?
Cu2 N11 2.026(2) . ?
Cu2 N13 2.4524(18) 2_656 ?
N9 C7 1.481(3) . ?
N10 C8 1.487(3) . ?
C7 C12 1.515(3) . ?
C7 C8 1.519(3) . ?
C8 C9 1.525(4) . ?
C9 C10 1.537(3) . ?
C10 C11 1.521(3) . ?
C11 C12 1.533(4) . ?
N11 N12 1.193(3) . ?
N12 N13 1.164(3) . ?
N13 Cu2 2.4524(18) 2_646 ?
N14 N15 1.203(3) . ?
N15 N16 1.153(3) . ?
